data_4081893
loop_
_publ_author_name
'Adams, Richard D.'
'Rassolov, Vitaly'
'Zhang, Qiang'

_publ_section_title
;
 Unsaturated Triosmium Carbonyl Cluster Complexes with Bridging Aryl
 Ligands: Structures, Bonding, and Transformations
;
_journal_issue 21
_journal_name_full Organometallics
_journal_page_first 6368
_journal_paper_doi 10.1021/om4007399
_journal_volume 32
_journal_year 2013
_chemical_formula_sum 'C43 H24 Au O9 Os3 P'
_chemical_formula_weight 1483.16
_chemical_name_systematic
; 
 ? 
;
_space_group_IT_number 2
_symmetry_cell_setting triclinic
_symmetry_space_group_name_Hall '-P 1'
_symmetry_space_group_name_H-M 'P -1'
_atom_sites_solution_hydrogens geom
_atom_sites_solution_primary direct
_atom_sites_solution_secondary difmap
_audit_creation_method SHELXL-97
_cell_angle_alpha 97.6730(10)
_cell_angle_beta 100.9810(10)
_cell_angle_gamma 100.1380(10)
_cell_formula_units_Z 2
_cell_length_a 9.6219(3)
_cell_length_b 11.2187(3)
_cell_length_c 19.4363(6)
_cell_measurement_reflns_used 6488
_cell_measurement_temperature 294(2)
_cell_measurement_theta_max 27.77
_cell_measurement_theta_min 2.20
_cell_volume 1996.96(10)
_computing_cell_refinement 'SAINT+  V6.45 (Bruker, 2003)'
_computing_data_collection 'SMART V5.632 (Bruker, 2005)'
_computing_data_reduction 'SAINT+  V6.45'
_computing_molecular_graphics 'SHELXTL V6.1 (Sheldrick, 2000)'
_computing_publication_material 'SHELXTL V6.1'
_computing_structure_refinement 'SHELXL-97 (Sheldrick, 1997)'
_computing_structure_solution 'SHELXS-97 (Sheldrick, 1990)'
_diffrn_ambient_temperature 294(2)
_diffrn_measured_fraction_theta_full 1.000
_diffrn_measured_fraction_theta_max 1.000
_diffrn_measurement_device_type 'Bruker SMART APEX CCD diffractometer'
_diffrn_measurement_method 'omega scans'
_diffrn_radiation_monochromator graphite
_diffrn_radiation_source 'fine-focus sealed tube'
_diffrn_radiation_type MoK\a
_diffrn_radiation_wavelength 0.71073
_diffrn_reflns_av_R_equivalents 0.0386
_diffrn_reflns_av_sigmaI/netI 0.0406
_diffrn_reflns_limit_h_max 11
_diffrn_reflns_limit_h_min -11
_diffrn_reflns_limit_k_max 13
_diffrn_reflns_limit_k_min -13
_diffrn_reflns_limit_l_max 23
_diffrn_reflns_limit_l_min -23
_diffrn_reflns_number 24930
_diffrn_reflns_theta_full 25.03
_diffrn_reflns_theta_max 25.03
_diffrn_reflns_theta_min 1.08
_diffrn_standards_decay_% <1
_exptl_absorpt_coefficient_mu 13.271
_exptl_absorpt_correction_T_max 1.000
_exptl_absorpt_correction_T_min 0.597
_exptl_absorpt_correction_type multi-scan
_exptl_absorpt_process_details '(SADABS, Bruker, 1997)'
_exptl_crystal_colour Red
_exptl_crystal_density_diffrn 2.467
_exptl_crystal_density_method 'not measured'
_exptl_crystal_description Block
_exptl_crystal_F_000 1352
_exptl_crystal_size_max 0.20
_exptl_crystal_size_mid 0.10
_exptl_crystal_size_min 0.10
_refine_diff_density_max 2.092
_refine_diff_density_min -0.674
_refine_diff_density_rms 0.160
_refine_ls_extinction_method none
_refine_ls_goodness_of_fit_ref 1.016
_refine_ls_hydrogen_treatment mixed
_refine_ls_matrix_type full
_refine_ls_number_parameters 518
_refine_ls_number_reflns 7066
_refine_ls_number_restraints 0
_refine_ls_restrained_S_all 1.016
_refine_ls_R_factor_all 0.0455
_refine_ls_R_factor_gt 0.0334
_refine_ls_shift/su_max 0.001
_refine_ls_shift/su_mean 0.000
_refine_ls_structure_factor_coef Fsqd
_refine_ls_weighting_details 'calc w=1/[\s^2^(Fo^2^)+(0.0492P)^2^+0.0000P] where P=(Fo^2^+2Fc^2^)/3'
_refine_ls_weighting_scheme calc
_refine_ls_wR_factor_gt 0.0786
_refine_ls_wR_factor_ref 0.0923
_reflns_number_gt 5886
_reflns_number_total 7066
_reflns_threshold_expression >2sigma(I)
_cod_data_source_file om4007399_si_002.cif
_cod_data_source_block 8
_cod_depositor_comments
;
The following automatic conversions were performed:

'_symmetry_cell_setting' value 'Triclinic' changed to 'triclinic'
according to /home/saulius/struct/CIF-dictionaries/cif_core.dic
dictionary named 'cif_core.dic' version 2.4.2 from
2011-04-26.

'_exptl_absorpt_correction_type' value 'Multi-Scan'
changed to 'multi-scan' according to
/home/saulius/struct/CIF-dictionaries/cif_core.dic dictionary named
'cif_core.dic' version 2.4.2 from 2011-04-26.

Automatic conversion script
Id: cif_fix_values 1891 2012-01-12 08:04:46Z andrius 
;
_cod_original_sg_symbol_H-M P-1
_cod_database_code 4081893

loop_
_symmetry_equiv_pos_as_xyz
'x, y, z'
'-x, -y, -z'

loop_
_atom_site_label
_atom_site_type_symbol
_atom_site_fract_x
_atom_site_fract_y
_atom_site_fract_z
_atom_site_U_iso_or_equiv
_atom_site_adp_type
_atom_site_occupancy
_atom_site_symmetry_multiplicity
_atom_site_calc_flag
_atom_site_refinement_flags
Au1 Au 1.06638(4) 0.12406(3) 0.81333(2) 0.05103(12) Uani 1 1 d .
Os1 Os 1.05033(4) -0.06708(3) 0.705341(19) 0.04367(11) Uani 1 1 d .
Os2 Os 0.79392(4) -0.02349(3) 0.751737(19) 0.04216(11) Uani 1 1 d .
Os3 Os 0.81137(4) 0.02433(3) 0.618032(19) 0.04499(11) Uani 1 1 d .
P1 P 1.2258(3) 0.2822(2) 0.89146(13) 0.0512(6) Uani 1 1 d .
H1 H 0.998(8) -0.016(7) 0.638(4) 0.04(2) Uiso 1 1 d .
C11 C 0.5927(11) -0.0737(9) 0.7426(6) 0.055(2) Uani 1 1 d .
C12 C 0.8340(12) -0.0687(11) 0.8429(6) 0.066(3) Uani 1 1 d .
C13 C 0.7828(10) 0.1429(10) 0.7756(5) 0.054(2) Uani 1 1 d .
C21 C 1.1015(11) -0.1857(11) 0.6413(6) 0.067(3) Uani 1 1 d .
C22 C 1.1335(11) -0.1271(9) 0.7879(6) 0.057(3) Uani 1 1 d .
C23 C 1.2200(11) 0.0604(10) 0.7106(5) 0.052(2) Uani 1 1 d .
C32 C 0.8140(10) -0.0104(10) 0.5197(6) 0.058(3) Uani 1 1 d .
C33 C 0.6261(11) 0.0634(9) 0.6058(5) 0.055(3) Uani 1 1 d .
C34 C 0.9017(12) 0.1926(12) 0.6333(5) 0.065(3) Uani 1 1 d .
C35 C 0.8461(10) -0.1906(9) 0.6870(5) 0.050(2) Uani 1 1 d .
C36 C 0.7407(10) -0.1550(8) 0.6353(5) 0.045(2) Uani 1 1 d .
C37 C 0.6092(10) -0.2463(9) 0.6056(5) 0.047(2) Uani 1 1 d .
C38 C 0.5871(10) -0.3646(8) 0.6256(5) 0.048(2) Uani 1 1 d .
C39 C 0.6990(11) -0.3922(9) 0.6789(5) 0.055(2) Uani 1 1 d .
C40 C 0.8213(11) -0.3089(9) 0.7083(6) 0.059(3) Uani 1 1 d .
H40 H 0.8910 -0.3279 0.7430 0.071 Uiso 1 1 calc R
C41 C 0.6752(14) -0.5144(10) 0.6972(6) 0.071(3) Uani 1 1 d .
H41 H 0.7460 -0.5358 0.7302 0.085 Uiso 1 1 calc R
C42 C 0.5527(14) -0.5966(11) 0.6674(7) 0.076(3) Uani 1 1 d .
H42 H 0.5403 -0.6736 0.6809 0.091 Uiso 1 1 calc R
C43 C 0.4391(13) -0.5706(10) 0.6150(6) 0.069(3) Uani 1 1 d .
C44 C 0.4593(11) -0.4530(9) 0.5934(5) 0.056(3) Uani 1 1 d .
C45 C 0.3525(11) -0.4270(10) 0.5402(6) 0.060(3) Uani 1 1 d .
C46 C 0.3802(11) -0.3087(10) 0.5190(5) 0.060(3) Uani 1 1 d .
H46 H 0.3128 -0.2902 0.4831 0.072 Uiso 1 1 calc R
C47 C 0.5025(11) -0.2231(10) 0.5503(6) 0.062(3) Uani 1 1 d .
H47 H 0.5168 -0.1476 0.5351 0.075 Uiso 1 1 calc R
C48 C 0.2274(12) -0.5166(11) 0.5116(7) 0.076(3) Uani 1 1 d .
H48 H 0.1555 -0.5001 0.4771 0.092 Uiso 1 1 calc R
C49 C 0.2080(14) -0.6289(12) 0.5333(7) 0.090(4) Uani 1 1 d .
H49 H 0.1236 -0.6873 0.5132 0.108 Uiso 1 1 calc R
C50 C 0.3130(14) -0.6559(11) 0.5849(7) 0.083(4) Uani 1 1 d .
H50 H 0.2984 -0.7321 0.5993 0.100 Uiso 1 1 calc R
C51 C 1.1652(10) 0.3514(9) 0.9659(5) 0.047(2) Uani 1 1 d .
C52 C 1.2242(12) 0.4708(10) 1.0001(6) 0.065(3) Uani 1 1 d .
H52 H 1.2923 0.5197 0.9821 0.079 Uiso 1 1 calc R
C53 C 1.1836(13) 0.5184(12) 1.0607(6) 0.076(4) Uani 1 1 d .
H53 H 1.2227 0.5994 1.0826 0.092 Uiso 1 1 calc R
C54 C 1.0878(14) 0.4480(14) 1.0878(6) 0.079(4) Uani 1 1 d .
H54 H 1.0634 0.4800 1.1295 0.095 Uiso 1 1 calc R
C55 C 1.0264(15) 0.3323(15) 1.0559(7) 0.092(4) Uani 1 1 d .
H55 H 0.9585 0.2850 1.0748 0.111 Uiso 1 1 calc R
C56 C 1.0655(12) 0.2825(11) 0.9933(6) 0.066(3) Uani 1 1 d .
H56 H 1.0228 0.2023 0.9708 0.080 Uiso 1 1 calc R
C57 C 1.3880(11) 0.2322(10) 0.9328(6) 0.061(3) Uani 1 1 d .
C58 C 1.4331(12) 0.2415(11) 1.0040(6) 0.074(3) Uani 1 1 d .
H58 H 1.3837 0.2805 1.0338 0.088 Uiso 1 1 calc R
C59 C 1.5492(14) 0.1955(13) 1.0339(7) 0.092(4) Uani 1 1 d .
H59 H 1.5762 0.2014 1.0830 0.110 Uiso 1 1 calc R
C60 C 1.6237(13) 0.1413(12) 0.9905(7) 0.083(4) Uani 1 1 d .
H60 H 1.7036 0.1111 1.0102 0.099 Uiso 1 1 calc R
C61 C 1.5837(14) 0.1307(14) 0.9200(7) 0.097(5) Uani 1 1 d .
H61 H 1.6333 0.0918 0.8902 0.116 Uiso 1 1 calc R
C62 C 1.4681(14) 0.1785(14) 0.8924(7) 0.098(5) Uani 1 1 d .
H62 H 1.4431 0.1740 0.8433 0.118 Uiso 1 1 calc R
C63 C 1.2850(11) 0.4040(10) 0.8456(5) 0.062(3) Uani 1 1 d .
C64 C 1.4253(14) 0.4705(12) 0.8588(7) 0.082(4) Uani 1 1 d .
H64 H 1.4956 0.4522 0.8934 0.099 Uiso 1 1 calc R
C65 C 1.4632(18) 0.5625(14) 0.8223(9) 0.101(5) Uani 1 1 d .
H65 H 1.5580 0.6070 0.8330 0.121 Uiso 1 1 calc R
C66 C 1.362(2) 0.5900(13) 0.7695(9) 0.105(6) Uani 1 1 d .
H66 H 1.3881 0.6514 0.7439 0.126 Uiso 1 1 calc R
C67 C 1.224(2) 0.5262(14) 0.7559(8) 0.105(5) Uani 1 1 d .
H67 H 1.1558 0.5448 0.7206 0.126 Uiso 1 1 calc R
C68 C 1.1818(14) 0.4331(11) 0.7931(6) 0.075(3) Uani 1 1 d .
H68 H 1.0860 0.3911 0.7831 0.090 Uiso 1 1 calc R
O11 O 0.4715(9) -0.1042(8) 0.7378(5) 0.089(3) Uani 1 1 d .
O12 O 0.8562(11) -0.0880(10) 0.9003(5) 0.110(3) Uani 1 1 d .
O13 O 0.7647(9) 0.2421(7) 0.7879(5) 0.081(2) Uani 1 1 d .
O21 O 1.1284(11) -0.2612(10) 0.6040(6) 0.116(4) Uani 1 1 d .
O22 O 1.1834(9) -0.1639(8) 0.8362(4) 0.084(2) Uani 1 1 d .
O23 O 1.3212(9) 0.1277(8) 0.7083(4) 0.086(3) Uani 1 1 d .
O32 O 0.8145(8) -0.0301(8) 0.4611(4) 0.085(3) Uani 1 1 d .
O33 O 0.5137(8) 0.0902(8) 0.5990(4) 0.077(2) Uani 1 1 d .
O34 O 0.9550(10) 0.2977(8) 0.6416(5) 0.098(3) Uani 1 1 d .

loop_
_atom_site_aniso_label
_atom_site_aniso_U_11
_atom_site_aniso_U_22
_atom_site_aniso_U_33
_atom_site_aniso_U_23
_atom_site_aniso_U_13
_atom_site_aniso_U_12
Au1 0.0482(2) 0.0559(2) 0.0439(2) 0.00113(17) 0.00288(17) 0.01069(18)
Os1 0.0365(2) 0.0557(2) 0.0391(2) 0.00422(17) 0.00833(15) 0.01351(17)
Os2 0.0401(2) 0.0496(2) 0.0401(2) 0.00847(16) 0.01288(16) 0.01291(16)
Os3 0.0393(2) 0.0580(2) 0.0388(2) 0.01198(17) 0.00800(16) 0.01111(17)
P1 0.0451(14) 0.0606(15) 0.0424(14) -0.0013(12) 0.0021(11) 0.0121(12)
C11 0.047(6) 0.047(5) 0.072(7) 0.006(5) 0.018(5) 0.013(5)
C12 0.070(7) 0.085(8) 0.058(7) 0.027(6) 0.026(6) 0.034(6)
C13 0.052(6) 0.061(6) 0.053(6) 0.012(5) 0.013(5) 0.019(5)
C21 0.051(6) 0.092(9) 0.059(7) 0.008(6) 0.018(5) 0.015(6)
C22 0.048(6) 0.062(6) 0.062(7) 0.007(5) 0.012(5) 0.015(5)
C23 0.041(6) 0.072(7) 0.037(5) 0.002(5) 0.004(4) 0.006(5)
C32 0.040(6) 0.082(7) 0.052(7) 0.011(6) 0.010(5) 0.007(5)
C33 0.057(7) 0.068(7) 0.045(6) 0.017(5) 0.009(5) 0.021(5)
C34 0.066(7) 0.093(9) 0.041(6) 0.020(6) 0.001(5) 0.033(7)
C35 0.051(6) 0.052(5) 0.051(6) 0.004(5) 0.015(5) 0.022(5)
C36 0.045(5) 0.049(5) 0.045(5) 0.007(4) 0.020(4) 0.008(4)
C37 0.045(5) 0.057(6) 0.041(5) 0.006(4) 0.017(4) 0.006(4)
C38 0.052(6) 0.046(5) 0.044(5) -0.004(4) 0.015(4) 0.011(4)
C39 0.054(6) 0.054(6) 0.055(6) 0.002(5) 0.008(5) 0.013(5)
C40 0.051(6) 0.066(7) 0.063(7) 0.014(6) 0.013(5) 0.021(5)
C41 0.091(9) 0.058(7) 0.068(8) 0.015(6) 0.015(7) 0.025(6)
C42 0.082(9) 0.059(7) 0.079(9) 0.005(6) 0.002(7) 0.015(7)
C43 0.076(8) 0.054(6) 0.072(8) -0.010(6) 0.033(6) -0.006(6)
C44 0.057(6) 0.056(6) 0.054(6) -0.005(5) 0.025(5) 0.006(5)
C45 0.045(6) 0.064(7) 0.062(7) -0.008(5) 0.015(5) 0.001(5)
C46 0.054(6) 0.070(7) 0.051(6) 0.007(5) 0.003(5) 0.009(5)
C47 0.049(6) 0.072(7) 0.063(7) 0.013(6) 0.011(5) 0.004(5)
C48 0.053(7) 0.079(8) 0.081(9) -0.013(7) 0.009(6) -0.004(6)
C49 0.071(9) 0.078(9) 0.089(10) -0.016(7) 0.005(7) -0.031(7)
C50 0.085(9) 0.068(8) 0.083(9) -0.002(7) 0.018(8) -0.010(7)
C51 0.042(5) 0.054(6) 0.045(6) 0.003(5) 0.004(4) 0.018(4)
C52 0.059(7) 0.071(7) 0.061(7) -0.009(6) 0.010(5) 0.019(6)
C53 0.072(8) 0.084(8) 0.066(8) -0.019(7) 0.001(6) 0.035(7)
C54 0.075(9) 0.112(11) 0.053(7) -0.007(7) 0.015(6) 0.045(8)
C55 0.093(10) 0.117(12) 0.083(10) 0.032(9) 0.037(8) 0.034(9)
C56 0.072(8) 0.068(7) 0.060(7) 0.009(6) 0.020(6) 0.015(6)
C57 0.056(6) 0.068(7) 0.049(6) -0.003(5) -0.001(5) 0.015(5)
C58 0.067(7) 0.099(9) 0.057(7) -0.001(6) 0.012(6) 0.035(7)
C59 0.092(10) 0.131(12) 0.063(8) 0.014(8) 0.001(7) 0.069(9)
C60 0.062(8) 0.102(10) 0.077(9) 0.003(7) -0.008(6) 0.032(7)
C61 0.084(9) 0.149(13) 0.061(8) -0.018(8) 0.008(7) 0.069(9)
C62 0.088(9) 0.169(14) 0.055(7) 0.010(8) 0.016(7) 0.082(10)
C63 0.051(6) 0.082(8) 0.048(6) -0.003(5) 0.008(5) 0.012(6)
C64 0.073(9) 0.090(9) 0.085(9) 0.025(8) 0.024(7) 0.005(7)
C65 0.103(12) 0.091(10) 0.091(11) -0.007(9) 0.023(9) -0.008(9)
C66 0.156(16) 0.071(9) 0.099(12) 0.004(8) 0.081(12) 0.000(10)
C67 0.152(16) 0.100(11) 0.083(10) 0.043(9) 0.034(10) 0.050(11)
C68 0.083(9) 0.082(8) 0.063(8) 0.012(6) 0.012(6) 0.032(7)
O11 0.049(5) 0.101(6) 0.124(8) 0.010(5) 0.037(5) 0.017(4)
O12 0.137(9) 0.147(9) 0.069(6) 0.057(6) 0.035(6) 0.053(7)
O13 0.086(6) 0.065(5) 0.093(6) 0.003(4) 0.017(5) 0.030(4)
O21 0.107(7) 0.119(8) 0.117(8) -0.040(6) 0.042(6) 0.039(6)
O22 0.085(6) 0.105(6) 0.066(5) 0.032(5) -0.002(4) 0.040(5)
O23 0.069(6) 0.108(7) 0.069(6) 0.009(5) 0.018(4) -0.011(5)
O32 0.074(6) 0.129(7) 0.046(5) 0.004(5) 0.020(4) 0.005(5)
O33 0.051(5) 0.099(6) 0.086(6) 0.023(5) 0.013(4) 0.028(4)
O34 0.111(7) 0.077(6) 0.088(7) 0.021(5) 0.002(5) -0.009(5)

loop_
_atom_type_symbol
_atom_type_description
_atom_type_scat_dispersion_real
_atom_type_scat_dispersion_imag
_atom_type_scat_source
C C 0.0033 0.0016 'International Tables Vol C Tables 4.2.6.8 and 6.1.1.4'
H H 0.0000 0.0000 'International Tables Vol C Tables 4.2.6.8 and 6.1.1.4'
O O 0.0106 0.0060 'International Tables Vol C Tables 4.2.6.8 and 6.1.1.4'
P P 0.1023 0.0942 'International Tables Vol C Tables 4.2.6.8 and 6.1.1.4'
Os Os -1.2165 7.6030 'International Tables Vol C Tables 4.2.6.8 and 6.1.1.4'
Au Au -2.0133 8.8022 'International Tables Vol C Tables 4.2.6.8 and 6.1.1.4'

loop_
_geom_angle_atom_site_label_1
_geom_angle_atom_site_label_2
_geom_angle_atom_site_label_3
_geom_angle
P1 Au1 Os1 142.62(7)
P1 Au1 Os2 154.81(7)
Os1 Au1 Os2 62.564(13)
C21 Os1 C22 93.9(5)
C21 Os1 C23 95.2(4)
C22 Os1 C23 94.8(4)
C21 Os1 C35 86.4(4)
C22 Os1 C35 94.6(4)
C23 Os1 C35 170.3(4)
C21 Os1 Au1 162.4(3)
C22 Os1 Au1 77.7(3)
C23 Os1 Au1 70.5(3)
C35 Os1 Au1 109.4(2)
C21 Os1 Os2 137.7(3)
C22 Os1 Os2 96.5(3)
C23 Os1 Os2 124.3(3)
C35 Os1 Os2 52.1(2)
Au1 Os1 Os2 59.356(13)
C21 Os1 Os3 105.6(3)
C22 Os1 Os3 152.2(3)
C23 Os1 Os3 102.8(3)
C35 Os1 Os3 67.6(2)
Au1 Os1 Os3 87.993(14)
Os2 Os1 Os3 55.731(12)
C21 Os1 H1 83(3)
C22 Os1 H1 175(3)
C23 Os1 H1 81(3)
C35 Os1 H1 90(3)
Au1 Os1 H1 103(3)
Os2 Os1 H1 89(3)
Os3 Os1 H1 33(3)
C11 Os2 C13 90.9(4)
C11 Os2 C12 92.0(5)
C13 Os2 C12 101.4(5)
C11 Os2 C35 101.5(4)
C13 Os2 C35 156.2(4)
C12 Os2 C35 98.3(4)
C11 Os2 C36 82.3(4)
C13 Os2 C36 129.8(4)
C12 Os2 C36 128.3(4)
C35 Os2 C36 35.1(3)
C11 Os2 Os3 102.2(3)
C13 Os2 Os3 86.9(3)
C12 Os2 Os3 163.4(3)
C35 Os2 Os3 70.8(2)
C36 Os2 Os3 47.2(2)
C11 Os2 Au1 154.2(3)
C13 Os2 Au1 68.6(3)
C12 Os2 Au1 77.6(4)
C35 Os2 Au1 103.4(2)
C36 Os2 Au1 122.7(2)
Os3 Os2 Au1 92.470(15)
C11 Os2 Os1 147.7(3)
C13 Os2 Os1 116.1(3)
C12 Os2 Os1 99.0(3)
C35 Os2 Os1 47.0(2)
C36 Os2 Os1 67.0(2)
Os3 Os2 Os1 64.426(12)
Au1 Os2 Os1 58.079(13)
C33 Os3 C34 91.3(4)
C33 Os3 C32 96.9(4)
C34 Os3 C32 96.7(4)
C33 Os3 C36 94.7(4)
C34 Os3 C36 161.9(4)
C32 Os3 C36 99.5(4)
C33 Os3 Os2 90.0(3)
C34 Os3 Os2 104.5(3)
C32 Os3 Os2 157.6(3)
C36 Os3 Os2 58.6(2)
C33 Os3 Os1 149.8(3)
C34 Os3 Os1 98.5(3)
C32 Os3 Os1 110.1(3)
C36 Os3 Os1 68.3(3)
Os2 Os3 Os1 59.843(12)
C33 Os3 H1 176(2)
C34 Os3 H1 89(2)
C32 Os3 H1 87(2)
C36 Os3 H1 83(2)
Os2 Os3 H1 86(2)
Os1 Os3 H1 26(2)
C51 P1 C63 106.7(5)
C51 P1 C57 103.5(4)
C63 P1 C57 106.8(5)
C51 P1 Au1 117.5(3)
C63 P1 Au1 110.3(4)
C57 P1 Au1 111.3(3)
O11 C11 Os2 179.2(10)
O12 C12 Os2 174.9(10)
O13 C13 Os2 174.7(9)
O21 C21 Os1 176.8(11)
O22 C22 Os1 179.0(10)
O23 C23 Os1 173.4(9)
O32 C32 Os3 179.2(10)
O33 C33 Os3 178.4(10)
O34 C34 Os3 178.3(10)
C36 C35 C40 122.0(9)
C36 C35 Os1 110.6(6)
C40 C35 Os1 125.8(7)
C36 C35 Os2 77.8(5)
C40 C35 Os2 120.4(7)
Os1 C35 Os2 80.9(3)
C35 C36 C37 115.7(8)
C35 C36 Os3 111.7(7)
C37 C36 Os3 132.6(7)
C35 C36 Os2 67.1(5)
C37 C36 Os2 124.9(6)
Os3 C36 Os2 74.2(3)
C38 C37 C47 117.8(9)
C38 C37 C36 122.0(9)
C47 C37 C36 119.9(8)
C44 C38 C37 120.4(9)
C44 C38 C39 121.1(9)
C37 C38 C39 118.5(9)
C40 C39 C38 121.0(9)
C40 C39 C41 121.6(10)
C38 C39 C41 117.4(10)
C39 C40 C35 120.8(9)
C39 C40 H40 119.6
C35 C40 H40 119.6
C42 C41 C39 121.0(11)
C42 C41 H41 119.5
C39 C41 H41 119.5
C41 C42 C43 122.5(11)
C41 C42 H42 118.7
C43 C42 H42 118.7
C50 C43 C44 119.3(12)
C50 C43 C42 122.0(11)
C44 C43 C42 118.7(10)
C45 C44 C38 120.9(9)
C45 C44 C43 119.8(10)
C38 C44 C43 119.2(10)
C48 C45 C44 118.4(11)
C48 C45 C46 124.1(11)
C44 C45 C46 117.5(9)
C47 C46 C45 121.6(10)
C47 C46 H46 119.2
C45 C46 H46 119.2
C46 C47 C37 121.6(10)
C46 C47 H47 119.2
C37 C47 H47 119.2
C49 C48 C45 121.5(12)
C49 C48 H48 119.3
C45 C48 H48 119.3
C48 C49 C50 120.6(11)
C48 C49 H49 119.7
C50 C49 H49 119.7
C43 C50 C49 120.4(12)
C43 C50 H50 119.8
C49 C50 H50 119.8
C56 C51 C52 118.2(10)
C56 C51 P1 119.5(8)
C52 C51 P1 122.2(8)
C53 C52 C51 120.9(12)
C53 C52 H52 119.6
C51 C52 H52 119.6
C54 C53 C52 120.0(12)
C54 C53 H53 120.0
C52 C53 H53 120.0
C53 C54 C55 121.2(12)
C53 C54 H54 119.4
C55 C54 H54 119.4
C54 C55 C56 119.6(13)
C54 C55 H55 120.2
C56 C55 H55 120.2
C51 C56 C55 120.2(12)
C51 C56 H56 119.9
C55 C56 H56 119.9
C58 C57 C62 115.8(10)
C58 C57 P1 123.4(8)
C62 C57 P1 120.8(9)
C57 C58 C59 122.5(11)
C57 C58 H58 118.7
C59 C58 H58 118.7
C60 C59 C58 118.8(12)
C60 C59 H59 120.6
C58 C59 H59 120.6
C61 C60 C59 120.7(11)
C61 C60 H60 119.6
C59 C60 H60 119.6
C60 C61 C62 118.6(11)
C60 C61 H61 120.7
C62 C61 H61 120.7
C57 C62 C61 123.5(11)
C57 C62 H62 118.3
C61 C62 H62 118.3
C64 C63 C68 118.0(11)
C64 C63 P1 124.4(9)
C68 C63 P1 117.6(9)
C65 C64 C63 121.6(13)
C65 C64 H64 119.2
C63 C64 H64 119.2
C64 C65 C66 120.6(15)
C64 C65 H65 119.7
C66 C65 H65 119.7
C67 C66 C65 118.7(14)
C67 C66 H66 120.6
C65 C66 H66 120.6
C66 C67 C68 122.0(14)
C66 C67 H67 119.0
C68 C67 H67 119.0
C67 C68 C63 119.1(13)
C67 C68 H68 120.4
C63 C68 H68 120.4

loop_
_geom_bond_atom_site_label_1
_geom_bond_atom_site_label_2
_geom_bond_distance
Au1 P1 2.289(3)
Au1 Os1 2.7541(5)
Au1 Os2 2.7917(5)
Os1 C21 1.894(12)
Os1 C22 1.912(11)
Os1 C23 1.949(11)
Os1 C35 2.134(10)
Os1 Os2 2.8799(5)
Os1 Os3 3.0044(5)
Os1 H1 1.54(7)
Os2 C11 1.885(10)
Os2 C13 1.889(10)
Os2 C12 1.896(11)
Os2 C35 2.300(9)
Os2 C36 2.441(9)
Os2 Os3 2.7525(5)
Os3 C33 1.889(10)
Os3 C34 1.893(14)
Os3 C32 1.905(11)
Os3 C36 2.100(9)
Os3 H1 1.91(7)
P1 C51 1.795(9)
P1 C63 1.797(12)
P1 C57 1.829(10)
C11 O11 1.138(11)
C12 O12 1.152(12)
C13 O13 1.158(11)
C21 O21 1.138(13)
C22 O22 1.134(11)
C23 O23 1.134(11)
C32 O32 1.131(11)
C33 O33 1.161(11)
C34 O34 1.177(13)
C35 C36 1.435(12)
C35 C40 1.436(13)
C36 C37 1.446(13)
C37 C38 1.423(12)
C37 C47 1.424(13)
C38 C44 1.414(13)
C38 C39 1.452(13)
C39 C40 1.341(14)
C39 C41 1.452(14)
C40 H40 0.9300
C41 C42 1.338(16)
C41 H41 0.9300
C42 C43 1.444(16)
C42 H42 0.9300
C43 C50 1.379(15)
C43 C44 1.429(14)
C44 C45 1.412(14)
C45 C48 1.392(14)
C45 C46 1.437(14)
C46 C47 1.360(14)
C46 H46 0.9300
C47 H47 0.9300
C48 C49 1.374(17)
C48 H48 0.9300
C49 C50 1.386(17)
C49 H49 0.9300
C50 H50 0.9300
C51 C56 1.358(13)
C51 C52 1.382(14)
C52 C53 1.380(15)
C52 H52 0.9300
C53 C54 1.338(17)
C53 H53 0.9300
C54 C55 1.339(18)
C54 H54 0.9300
C55 C56 1.415(16)
C55 H55 0.9300
C56 H56 0.9300
C57 C58 1.352(14)
C57 C62 1.358(14)
C58 C59 1.373(14)
C58 H58 0.9300
C59 C60 1.357(16)
C59 H59 0.9300
C60 C61 1.335(16)
C60 H60 0.9300
C61 C62 1.368(15)
C61 H61 0.9300
C62 H62 0.9300
C63 C64 1.380(15)
C63 C68 1.397(14)
C64 C65 1.366(18)
C64 H64 0.9300
C65 C66 1.38(2)
C65 H65 0.9300
C66 C67 1.35(2)
C66 H66 0.9300
C67 C68 1.396(17)
C67 H67 0.9300
C68 H68 0.9300
